data_7029559
loop_
_publ_author_name
'Beattie, J. W.'
'White, D. S.'
'Bheemaraju, A.'
'Martin, P. D.'
'Groysman, S.'

_publ_section_title
;
 Recyclable chemosensor for oxalate based on bimetallic complexes of a
 dinucleating bis(iminopyridine) ligand.
;
_journal_issue 21
_journal_name_full 'Dalton transactions (Cambridge, England : 2003)'
_journal_page_first 7979
_journal_page_last 7986
_journal_paper_doi 10.1039/c4dt00577e
_journal_volume 43
_journal_year 2014
_chemical_formula_sum 'C29 H35 Br2 Cu N5'
_chemical_formula_weight 676.98
_chemical_name_systematic
;
 ?
;
_space_group_crystal_system triclinic
_space_group_IT_number 2
_space_group_name_Hall '-P 1'
_space_group_name_H-M_alt 'P -1'
_symmetry_space_group_name_Hall '-P 1'
_symmetry_space_group_name_H-M 'P -1'
_atom_sites_solution_hydrogens geom
_audit_creation_method SHELXL-2013
_cell_angle_alpha 98.136(3)
_cell_angle_beta 99.496(3)
_cell_angle_gamma 103.440(3)
_cell_formula_units_Z 2
_cell_length_a 9.1051(5)
_cell_length_b 9.2898(5)
_cell_length_c 18.9737(10)
_cell_measurement_temperature 100(2)
_cell_volume 1512.24(14)
_computing_structure_refinement 'SHELXL-2013 (Sheldrick, 2013)'
_diffrn_ambient_temperature 100(2)
_diffrn_measured_fraction_theta_full 0.995
_diffrn_measured_fraction_theta_max 0.989
_diffrn_radiation_type MoK\a
_diffrn_radiation_wavelength 0.71073
_diffrn_reflns_av_R_equivalents 0.0362
_diffrn_reflns_av_unetI/netI 0.0320
_diffrn_reflns_Laue_measured_fraction_full 0.995
_diffrn_reflns_Laue_measured_fraction_max 0.989
_diffrn_reflns_limit_h_max 11
_diffrn_reflns_limit_h_min -11
_diffrn_reflns_limit_k_max 9
_diffrn_reflns_limit_k_min -12
_diffrn_reflns_limit_l_max 24
_diffrn_reflns_limit_l_min -24
_diffrn_reflns_number 43233
_diffrn_reflns_point_group_measured_fraction_full 0.995
_diffrn_reflns_point_group_measured_fraction_max 0.989
_diffrn_reflns_theta_full 25.242
_diffrn_reflns_theta_max 27.575
_diffrn_reflns_theta_min 2.216
_exptl_absorpt_coefficient_mu 3.390
_exptl_crystal_density_diffrn 1.487
_exptl_crystal_F_000 686
_refine_diff_density_max 3.092
_refine_diff_density_min -1.180
_refine_diff_density_rms 0.118
_refine_ls_extinction_method none
_refine_ls_goodness_of_fit_ref 1.371
_refine_ls_hydrogen_treatment constr
_refine_ls_matrix_type full
_refine_ls_number_parameters 361
_refine_ls_number_reflns 6906
_refine_ls_number_restraints 333
_refine_ls_restrained_S_all 1.342
_refine_ls_R_factor_all 0.0615
_refine_ls_R_factor_gt 0.0483
_refine_ls_shift/su_max 0.001
_refine_ls_shift/su_mean 0.000
_refine_ls_structure_factor_coef Fsqd
_refine_ls_weighting_details
;
 w=1/[\s^2^(Fo^2^)+(0.0333P)^2^+2.8585P]
 where P=(Fo^2^+2Fc^2^)/3
;
_refine_ls_weighting_scheme calc
_refine_ls_wR_factor_gt 0.1090
_refine_ls_wR_factor_ref 0.1140
_reflns_Friedel_coverage 0.000
_reflns_number_gt 5715
_reflns_number_total 6906
_reflns_threshold_expression 'I > 2\s(I)'
_cod_data_source_file c4dt00577e2.cif
_cod_data_source_block sg141_0m
_cod_depositor_comments 'Adding full bibliography for 7029558--7029562.cif.'
_cod_database_code 7029559
_shelx_space_group_comment
;
The symmetry employed for this shelxl refinement is uniquely defined
by the following loop, which should always be used as a source of
symmetry information in preference to the above space-group names.
They are only intended as comments.
;
_shelxl_version_number 2013-2

loop_
_space_group_symop_operation_xyz
'x, y, z'
'-x, -y, -z'

loop_
_atom_site_label
_atom_site_type_symbol
_atom_site_fract_x
_atom_site_fract_y
_atom_site_fract_z
_atom_site_U_iso_or_equiv
_atom_site_adp_type
_atom_site_occupancy
_atom_site_site_symmetry_order
_atom_site_calc_flag
_atom_site_refinement_flags_posn
_atom_site_refinement_flags_adp
_atom_site_refinement_flags_occupancy
_atom_site_disorder_assembly
_atom_site_disorder_group
Br1 Br 0.84996(4) 0.81212(4) 0.37365(2) 0.02366(11) Uani 1 1 d . U . . .
Br2 Br 1.12165(5) 0.62964(6) 0.20304(2) 0.04514(16) Uani 1 1 d . U . . .
Cu1 Cu 0.96369(5) 0.65605(5) 0.29274(2) 0.01521(11) Uani 1 1 d . U . . .
N1 N 1.1533(3) 0.7296(3) 0.36861(15) 0.0139(6) Uani 1 1 d . U . . .
N2 N 0.9511(3) 0.4596(3) 0.34870(15) 0.0117(5) Uani 1 1 d . U . . .
C18 C 0.3157(8) 0.1397(8) 0.0974(4) 0.0728(19) Uiso 1 1 d . U . . .
H18 H 0.2408 0.1974 0.1103 0.087 Uiso 1 1 calc R U . . .
N3 N 0.7738(4) 0.6026(4) 0.21875(19) 0.0322(8) Uani 1 1 d . U . . .
C6 C 1.1807(4) 0.6451(4) 0.41342(18) 0.0143(7) Uani 1 1 d . U . . .
H6 H 1.2683 0.6788 0.4523 0.017 Uiso 1 1 calc R U . . .
C5 C 1.0753(4) 0.4942(4) 0.40457(18) 0.0125(6) Uani 1 1 d . U . . .
C1 C 0.8508(4) 0.3242(4) 0.33770(18) 0.0128(6) Uani 1 1 d . U . . .
C2 C 0.8725(4) 0.2192(4) 0.38246(19) 0.0172(7) Uani 1 1 d . U . . .
H2 H 0.8000 0.1235 0.3737 0.021 Uiso 1 1 calc R U . . .
C3 C 0.9989(4) 0.2552(4) 0.43906(19) 0.0176(7) Uani 1 1 d . U . . .
H3 H 1.0147 0.1850 0.4695 0.021 Uiso 1 1 calc R U . . .
C4 C 1.1031(4) 0.3967(4) 0.45077(19) 0.0159(7) Uani 1 1 d . U . . .
H4 H 1.1909 0.4253 0.4895 0.019 Uiso 1 1 calc R U . . .
C7 C 0.7150(4) 0.2826(4) 0.27554(18) 0.0144(7) Uani 1 1 d . U . . .
C8 C 0.7252(4) 0.2007(5) 0.2095(2) 0.0234(8) Uani 1 1 d . U . . .
C9 C 0.5948(5) 0.1530(6) 0.1542(2) 0.0435(13) Uani 1 1 d . U . . .
H9 H 0.6010 0.0973 0.1093 0.052 Uiso 1 1 calc R U . . .
C10 C 0.4562(5) 0.1833(7) 0.1619(3) 0.0495(15) Uani 1 1 d . U . . .
C19 C 0.2452(11) -0.0184(10) 0.0944(5) 0.104(3) Uiso 1 1 d . U . . .
H19A H 0.1479 -0.0505 0.0584 0.156 Uiso 1 1 calc R U . . .
H19B H 0.2248 -0.0337 0.1423 0.156 Uiso 1 1 calc R U . . .
H19C H 0.3152 -0.0781 0.0805 0.156 Uiso 1 1 calc R U . . .
C20 C 0.3495(9) 0.1700(9) 0.0254(4) 0.084(2) Uiso 1 1 d . U . . .
H20A H 0.4089 0.1023 0.0077 0.127 Uiso 1 1 calc R U . . .
H20B H 0.4094 0.2748 0.0312 0.127 Uiso 1 1 calc R U . . .
H20C H 0.2523 0.1528 -0.0096 0.127 Uiso 1 1 calc R U . . .
C11 C 0.4495(4) 0.2658(5) 0.2278(2) 0.0293(10) Uani 1 1 d . U . . .
H11 H 0.3550 0.2877 0.2339 0.035 Uiso 1 1 calc R U . . .
C12 C 0.5760(4) 0.3170(4) 0.28481(19) 0.0156(7) Uani 1 1 d . U . . .
C13 C 0.5639(4) 0.4081(4) 0.35594(19) 0.0156(7) Uani 1 1 d . U . . .
H13 H 0.6708 0.4659 0.3817 0.019 Uiso 1 1 calc R U . . .
C14 C 0.4972(5) 0.3045(5) 0.4054(2) 0.0264(8) Uani 1 1 d . U . . .
H14A H 0.3926 0.2452 0.3813 0.040 Uiso 1 1 calc R U . . .
H14B H 0.4937 0.3655 0.4514 0.040 Uiso 1 1 calc R U . . .
H14C H 0.5626 0.2364 0.4152 0.040 Uiso 1 1 calc R U . . .
C15 C 0.8749(4) 0.1651(5) 0.1965(2) 0.0299(10) Uani 1 1 d . U . . .
H15 H 0.9596 0.2250 0.2380 0.036 Uiso 1 1 calc R U . . .
C16 C 0.8649(6) -0.0020(6) 0.1955(3) 0.0469(13) Uani 1 1 d . U . . .
H16A H 0.8419 -0.0281 0.2414 0.070 Uiso 1 1 calc R U . . .
H16B H 0.9636 -0.0217 0.1892 0.070 Uiso 1 1 calc R U . . .
H16C H 0.7829 -0.0632 0.1550 0.070 Uiso 1 1 calc R U . . .
C17 C 0.9147(5) 0.2123(6) 0.1265(2) 0.0369(10) Uani 1 1 d . U . . .
H17A H 0.8363 0.1509 0.0846 0.055 Uiso 1 1 calc R U . . .
H17B H 1.0159 0.1975 0.1217 0.055 Uiso 1 1 calc R U . . .
H17C H 0.9173 0.3188 0.1282 0.055 Uiso 1 1 calc R U . . .
C21 C 1.2527(4) 0.8815(4) 0.3725(2) 0.0193(7) Uani 1 1 d . U . . .
H21A H 1.1868 0.9525 0.3704 0.023 Uiso 1 1 calc R U . . .
H21B H 1.2990 0.8806 0.3288 0.023 Uiso 1 1 calc R U . . .
C22 C 1.3811(4) 0.9415(4) 0.43866(19) 0.0150(7) Uani 1 1 d . U . . .
C24 C 1.4723(4) 1.0752(4) 0.56297(19) 0.0158(7) Uani 1 1 d . U . . .
H24 H 1.4526 1.1269 0.6059 0.019 Uiso 1 1 calc R U . . .
C23 C 1.3533(4) 1.0164(4) 0.5018(2) 0.0165(7) Uani 1 1 d . U . . .
H23 H 1.2528 1.0277 0.5034 0.020 Uiso 1 1 calc R U . . .
C25 C 0.6570(6) 0.6036(6) 0.1843(3) 0.0171(10) Uani 0.7 1 d . U P A 1
C26 C 0.5126(7) 0.6013(8) 0.1377(3) 0.0321(14) Uani 0.7 1 d . U P A 1
H26A H 0.5081 0.7048 0.1350 0.048 Uiso 0.7 1 calc R U P A 1
H26B H 0.4261 0.5515 0.1579 0.048 Uiso 0.7 1 calc R U P A 1
H26C H 0.5060 0.5459 0.0888 0.048 Uiso 0.7 1 calc R U P A 1
C28 C 1.0000 0.5000 0.0000 0.116(3) Uani 1.4 2 d S U P B 1
N4 N 0.7192(13) 0.4835(15) 0.0192(6) 0.109(4) Uani 0.7 1 d . U P B 1
C30 C 0.8468(15) 0.4943(16) 0.0126(6) 0.094(4) Uani 0.7 1 d . U P B 1
C50 C 0.7173(19) 0.531(2) 0.1527(9) 0.045(4) Uani 0.3 1 d . U P A 2
C51 C 0.621(2) 0.463(2) 0.0798(10) 0.057(5) Uani 0.3 1 d . U P A 2
H51A H 0.5120 0.4436 0.0823 0.086 Uiso 0.3 1 calc R U P A 2
H51B H 0.6441 0.3673 0.0625 0.086 Uiso 0.3 1 calc R U P A 2
H51C H 0.6441 0.5316 0.0461 0.086 Uiso 0.3 1 calc R U P A 2
C54 C 0.5067(19) 0.8539(19) 0.2224(9) 0.043(4) Uani 0.3 1 d . U P C 2
H54A H 0.6045 0.8454 0.2498 0.064 Uiso 0.3 1 calc R U P C 2
H54B H 0.4209 0.7970 0.2408 0.064 Uiso 0.3 1 calc R U P C 2
H54C H 0.5055 0.9601 0.2284 0.064 Uiso 0.3 1 calc R U P C 2
C53 C 0.491(2) 0.793(2) 0.1459(10) 0.050(4) Uani 0.3 1 d . U P C 2
N5 N 0.482(2) 0.745(3) 0.0837(10) 0.079(6) Uani 0.3 1 d . U P C 2
C27 C 0.4690(4) 0.5218(4) 0.3450(2) 0.0224(8) Uani 1 1 d . U . . .
H27A H 0.5095 0.5854 0.3119 0.034 Uiso 1 1 calc R U . . .
H27B H 0.4755 0.5849 0.3920 0.034 Uiso 1 1 calc R U . . .
H27C H 0.3610 0.4679 0.3241 0.034 Uiso 1 1 calc R U . . .

loop_
_atom_site_aniso_label
_atom_site_aniso_U_11
_atom_site_aniso_U_22
_atom_site_aniso_U_33
_atom_site_aniso_U_23
_atom_site_aniso_U_13
_atom_site_aniso_U_12
Br1 0.02103(19) 0.01654(19) 0.0340(2) 0.00215(15) 0.00421(15) 0.00859(14)
Br2 0.0332(2) 0.0668(3) 0.0166(2) -0.0074(2) 0.00957(17) -0.0177(2)
Cu1 0.0135(2) 0.0146(2) 0.0133(2) 0.00199(16) -0.00260(16) -0.00068(16)
N1 0.0120(13) 0.0138(14) 0.0136(14) -0.0011(11) 0.0026(11) 0.0007(11)
N2 0.0120(13) 0.0111(13) 0.0120(13) 0.0003(10) 0.0035(10) 0.0033(10)
N3 0.0276(18) 0.031(2) 0.0291(18) 0.0139(15) -0.0085(15) -0.0047(15)
C6 0.0122(15) 0.0162(17) 0.0132(16) -0.0008(13) 0.0021(12) 0.0038(13)
C5 0.0116(15) 0.0128(16) 0.0115(15) -0.0027(12) 0.0012(12) 0.0036(12)
C1 0.0120(15) 0.0121(16) 0.0143(16) 0.0002(12) 0.0036(12) 0.0037(12)
C2 0.0171(17) 0.0129(17) 0.0206(18) 0.0027(14) 0.0035(14) 0.0023(13)
C3 0.0203(17) 0.0155(17) 0.0186(17) 0.0061(14) 0.0040(14) 0.0064(14)
C4 0.0144(16) 0.0179(17) 0.0148(16) 0.0016(13) -0.0004(13) 0.0059(13)
C7 0.0138(15) 0.0129(16) 0.0143(16) 0.0008(13) 0.0000(12) 0.0018(12)
C8 0.0177(17) 0.030(2) 0.0204(18) -0.0052(15) 0.0007(14) 0.0096(15)
C9 0.026(2) 0.072(4) 0.024(2) -0.027(2) -0.0058(17) 0.025(2)
C10 0.026(2) 0.081(4) 0.031(2) -0.029(2) -0.0113(19) 0.028(2)
C11 0.0158(18) 0.044(3) 0.024(2) -0.0105(18) -0.0022(15) 0.0142(17)
C12 0.0157(16) 0.0145(17) 0.0163(17) 0.0023(13) 0.0039(13) 0.0033(13)
C13 0.0138(16) 0.0159(17) 0.0156(16) -0.0005(13) 0.0021(13) 0.0035(13)
C14 0.031(2) 0.028(2) 0.024(2) 0.0091(16) 0.0091(17) 0.0106(17)
C15 0.0196(19) 0.047(3) 0.0206(19) -0.0109(17) -0.0009(15) 0.0182(18)
C16 0.055(3) 0.061(3) 0.042(3) 0.010(2) 0.015(2) 0.045(3)
C17 0.027(2) 0.047(3) 0.037(2) -0.003(2) 0.0117(19) 0.015(2)
C21 0.0180(17) 0.0143(17) 0.0199(18) 0.0034(14) -0.0016(14) -0.0032(13)
C22 0.0141(16) 0.0092(16) 0.0178(17) 0.0011(13) 0.0003(13) -0.0014(12)
C24 0.0179(17) 0.0100(16) 0.0168(17) -0.0002(13) 0.0046(13) -0.0005(13)
C23 0.0116(15) 0.0140(17) 0.0234(18) 0.0034(14) 0.0045(13) 0.0016(13)
C25 0.019(2) 0.016(3) 0.015(2) 0.0033(19) 0.002(2) 0.002(2)
C26 0.021(3) 0.041(4) 0.031(3) 0.013(3) -0.006(2) 0.006(3)
C28 0.084(5) 0.173(10) 0.074(6) 0.020(6) 0.015(5) 0.002(6)
N4 0.089(6) 0.163(11) 0.074(7) 0.010(7) -0.006(6) 0.054(8)
C30 0.081(6) 0.138(11) 0.051(6) 0.018(6) -0.005(5) 0.020(8)
C50 0.037(8) 0.049(10) 0.037(7) 0.015(7) -0.011(6) -0.003(7)
C51 0.067(12) 0.056(12) 0.035(8) -0.008(8) -0.005(8) 0.007(9)
C54 0.040(9) 0.041(9) 0.038(7) 0.010(7) -0.005(7) 0.002(7)
C53 0.043(9) 0.059(11) 0.048(7) 0.000(8) 0.004(8) 0.023(8)
N5 0.087(13) 0.110(16) 0.041(8) 0.001(9) 0.015(9) 0.032(12)
C27 0.0241(19) 0.0185(19) 0.027(2) 0.0025(15) 0.0087(16) 0.0081(15)

loop_
_atom_type_symbol
_atom_type_description
_atom_type_scat_dispersion_real
_atom_type_scat_dispersion_imag
_atom_type_scat_source
C C 0.0033 0.0016 'International Tables Vol C Tables 4.2.6.8 and 6.1.1.4'
H H 0.0000 0.0000 'International Tables Vol C Tables 4.2.6.8 and 6.1.1.4'
N N 0.0061 0.0033 'International Tables Vol C Tables 4.2.6.8 and 6.1.1.4'
Cu Cu 0.3201 1.2651 'International Tables Vol C Tables 4.2.6.8 and 6.1.1.4'
Br Br -0.2901 2.4595 'International Tables Vol C Tables 4.2.6.8 and 6.1.1.4'

loop_
_geom_angle_atom_site_label_1
_geom_angle_atom_site_label_2
_geom_angle_atom_site_label_3
_geom_angle
_geom_angle_site_symmetry_1
_geom_angle_site_symmetry_3
N3 Cu1 N1 174.59(14) . .
N3 Cu1 N2 105.28(12) . .
N1 Cu1 N2 79.10(11) . .
N3 Cu1 Br2 92.77(12) . .
N1 Cu1 Br2 88.88(8) . .
N2 Cu1 Br2 107.32(7) . .
N3 Cu1 Br1 90.32(12) . .
N1 Cu1 Br1 85.77(8) . .
N2 Cu1 Br1 99.49(7) . .
Br2 Cu1 Br1 151.12(3) . .
C6 N1 C21 123.3(3) . .
C6 N1 Cu1 117.9(2) . .
C21 N1 Cu1 118.7(2) . .
C1 N2 C5 118.3(3) . .
C1 N2 Cu1 133.4(2) . .
C5 N2 Cu1 108.2(2) . .
C19 C18 C20 111.9(7) . .
C19 C18 C10 105.2(6) . .
C20 C18 C10 116.1(6) . .
C19 C18 H18 107.8 . .
C20 C18 H18 107.8 . .
C10 C18 H18 107.8 . .
C25 N3 Cu1 162.9(4) . .
C50 N3 Cu1 140.8(9) . .
N1 C6 C5 119.3(3) . .
N1 C6 H6 120.3 . .
C5 C6 H6 120.3 . .
N2 C5 C4 123.3(3) . .
N2 C5 C6 115.3(3) . .
C4 C5 C6 121.3(3) . .
N2 C1 C2 121.3(3) . .
N2 C1 C7 119.2(3) . .
C2 C1 C7 119.5(3) . .
C3 C2 C1 120.0(3) . .
C3 C2 H2 120.0 . .
C1 C2 H2 120.0 . .
C2 C3 C4 118.7(3) . .
C2 C3 H3 120.6 . .
C4 C3 H3 120.6 . .
C5 C4 C3 118.3(3) . .
C5 C4 H4 120.8 . .
C3 C4 H4 120.8 . .
C8 C7 C12 120.5(3) . .
C8 C7 C1 119.0(3) . .
C12 C7 C1 120.4(3) . .
C9 C8 C7 118.3(3) . .
C9 C8 C15 119.5(3) . .
C7 C8 C15 122.1(3) . .
C10 C9 C8 122.5(4) . .
C10 C9 H9 118.7 . .
C8 C9 H9 118.7 . .
C9 C10 C11 118.0(4) . .
C9 C10 C18 121.5(4) . .
C11 C10 C18 120.3(4) . .
C18 C19 H19A 109.5 . .
C18 C19 H19B 109.5 . .
H19A C19 H19B 109.5 . .
C18 C19 H19C 109.5 . .
H19A C19 H19C 109.5 . .
H19B C19 H19C 109.5 . .
C18 C20 H20A 109.5 . .
C18 C20 H20B 109.5 . .
H20A C20 H20B 109.5 . .
C18 C20 H20C 109.5 . .
H20A C20 H20C 109.5 . .
H20B C20 H20C 109.5 . .
C12 C11 C10 122.1(4) . .
C12 C11 H11 119.0 . .
C10 C11 H11 119.0 . .
C11 C12 C7 118.5(3) . .
C11 C12 C13 120.3(3) . .
C7 C12 C13 121.1(3) . .
C12 C13 C27 113.2(3) . .
C12 C13 C14 111.0(3) . .
C27 C13 C14 109.6(3) . .
C12 C13 H13 107.6 . .
C27 C13 H13 107.6 . .
C14 C13 H13 107.6 . .
C13 C14 H14A 109.5 . .
C13 C14 H14B 109.5 . .
H14A C14 H14B 109.5 . .
C13 C14 H14C 109.5 . .
H14A C14 H14C 109.5 . .
H14B C14 H14C 109.5 . .
C8 C15 C17 110.9(3) . .
C8 C15 C16 110.7(4) . .
C17 C15 C16 111.4(4) . .
C8 C15 H15 107.9 . .
C17 C15 H15 107.9 . .
C16 C15 H15 107.9 . .
C15 C16 H16A 109.5 . .
C15 C16 H16B 109.5 . .
H16A C16 H16B 109.5 . .
C15 C16 H16C 109.5 . .
H16A C16 H16C 109.5 . .
H16B C16 H16C 109.5 . .
C15 C17 H17A 109.5 . .
C15 C17 H17B 109.5 . .
H17A C17 H17B 109.5 . .
C15 C17 H17C 109.5 . .
H17A C17 H17C 109.5 . .
H17B C17 H17C 109.5 . .
N1 C21 C22 116.1(3) . .
N1 C21 H21A 108.3 . .
C22 C21 H21A 108.2 . .
N1 C21 H21B 108.2 . .
C22 C21 H21B 108.3 . .
H21A C21 H21B 107.4 . .
C24 C22 C23 119.4(3) 2_876 .
C24 C22 C21 120.7(3) 2_876 .
C23 C22 C21 119.9(3) . .
C22 C24 C23 120.3(3) 2_876 .
C22 C24 H24 119.9 2_876 .
C23 C24 H24 119.9 . .
C22 C23 C24 120.4(3) . .
C22 C23 H23 119.8 . .
C24 C23 H23 119.8 . .
N3 C25 C26 177.1(6) . .
C25 C26 H26A 109.5 . .
C25 C26 H26B 109.5 . .
H26A C26 H26B 109.5 . .
C25 C26 H26C 109.5 . .
H26A C26 H26C 109.5 . .
H26B C26 H26C 109.5 . .
C30 C28 C30 180.0 . 2_765
N4 C30 C28 176.1(13) . .
N3 C50 C51 166.5(19) . .
C50 C51 H51A 109.5 . .
C50 C51 H51B 109.5 . .
H51A C51 H51B 109.5 . .
C50 C51 H51C 109.5 . .
H51A C51 H51C 109.5 . .
H51B C51 H51C 109.5 . .
C53 C54 H54A 109.5 . .
C53 C54 H54B 109.5 . .
H54A C54 H54B 109.5 . .
C53 C54 H54C 109.5 . .
H54A C54 H54C 109.5 . .
H54B C54 H54C 109.5 . .
N5 C53 C54 178(2) . .
C13 C27 H27A 109.5 . .
C13 C27 H27B 109.5 . .
H27A C27 H27B 109.5 . .
C13 C27 H27C 109.5 . .
H27A C27 H27C 109.5 . .
H27B C27 H27C 109.5 . .

loop_
_geom_bond_atom_site_label_1
_geom_bond_atom_site_label_2
_geom_bond_distance
_geom_bond_site_symmetry_2
Br1 Cu1 2.4746(6) .
Br2 Cu1 2.4247(6) .
Cu1 N3 1.952(3) .
Cu1 N1 1.968(3) .
Cu1 N2 2.227(3) .
N1 C6 1.269(5) .
N1 C21 1.473(4) .
N2 C1 1.338(4) .
N2 C5 1.358(4) .
C18 C19 1.449(11) .
C18 C20 1.499(10) .
C18 C10 1.549(8) .
C18 H18 1.0000 .
N3 C25 1.156(6) .
N3 C50 1.293(17) .
C6 C5 1.473(5) .
C6 H6 0.9500 .
C5 C4 1.382(5) .
C1 C2 1.407(5) .
C1 C7 1.496(4) .
C2 C3 1.379(5) .
C2 H2 0.9500 .
C3 C4 1.394(5) .
C3 H3 0.9500 .
C4 H4 0.9500 .
C7 C8 1.399(5) .
C7 C12 1.407(5) .
C8 C9 1.385(5) .
C8 C15 1.525(5) .
C9 C10 1.382(6) .
C9 H9 0.9500 .
C10 C11 1.389(6) .
C19 H19A 0.9800 .
C19 H19B 0.9800 .
C19 H19C 0.9800 .
C20 H20A 0.9800 .
C20 H20B 0.9800 .
C20 H20C 0.9800 .
C11 C12 1.382(5) .
C11 H11 0.9500 .
C12 C13 1.523(5) .
C13 C27 1.527(5) .
C13 C14 1.533(5) .
C13 H13 1.0000 .
C14 H14A 0.9800 .
C14 H14B 0.9800 .
C14 H14C 0.9800 .
C15 C17 1.530(6) .
C15 C16 1.531(7) .
C15 H15 1.0000 .
C16 H16A 0.9800 .
C16 H16B 0.9800 .
C16 H16C 0.9800 .
C17 H17A 0.9800 .
C17 H17B 0.9800 .
C17 H17C 0.9800 .
C21 C22 1.506(5) .
C21 H21A 0.9900 .
C21 H21B 0.9900 .
C22 C24 1.384(5) 2_876
C22 C23 1.390(5) .
C24 C22 1.384(5) 2_876
C24 C23 1.396(5) .
C24 H24 0.9500 .
C23 H23 0.9500 .
C25 C26 1.452(7) .
C26 H26A 0.9800 .
C26 H26B 0.9800 .
C26 H26C 0.9800 .
C28 C30 1.443(14) .
C28 C30 1.443(14) 2_765
N4 C30 1.172(15) .
C50 C51 1.48(2) .
C51 H51A 0.9800 .
C51 H51B 0.9800 .
C51 H51C 0.9800 .
C54 C53 1.45(2) .
C54 H54A 0.9800 .
C54 H54B 0.9800 .
C54 H54C 0.9800 .
C53 N5 1.18(2) .
C27 H27A 0.9800 .
C27 H27B 0.9800 .
C27 H27C 0.9800 .

loop_
_geom_hbond_atom_site_label_D
_geom_hbond_atom_site_label_H
_geom_hbond_atom_site_label_A
_geom_hbond_distance_DH
_geom_hbond_distance_HA
_geom_hbond_distance_DA
_geom_hbond_angle_DHA
_geom_hbond_site_symmetry_A
C54 H54B Br2 0.98 2.73 3.568(16) 144.4 1_455
C54 H54A Br1 0.98 3.07 4.009(16) 161.6 .
C26 H26C N4 0.98 2.58 3.229(11) 123.4 2_665
C26 H26C N4 0.98 2.65 3.384(14) 132.2 .
C21 H21B Br2 0.99 3.02 3.542(4) 113.9 .
C21 H21A Br1 0.99 3.06 3.577(4) 114.2 .
C2 H2 Br1 0.95 3.03 3.718(4) 130.4 1_545

loop_
_geom_torsion_atom_site_label_1
_geom_torsion_atom_site_label_2
_geom_torsion_atom_site_label_3
_geom_torsion_atom_site_label_4
_geom_torsion
_geom_torsion_site_symmetry_1
_geom_torsion_site_symmetry_4
C21 N1 C6 C5 -179.3(3) . .
Cu1 N1 C6 C5 3.2(4) . .
C1 N2 C5 C4 -0.2(5) . .
Cu1 N2 C5 C4 179.9(3) . .
C1 N2 C5 C6 -180.0(3) . .
Cu1 N2 C5 C6 0.1(3) . .
N1 C6 C5 N2 -2.1(5) . .
N1 C6 C5 C4 178.1(3) . .
C5 N2 C1 C2 -0.2(5) . .
Cu1 N2 C1 C2 179.7(2) . .
C5 N2 C1 C7 -178.7(3) . .
Cu1 N2 C1 C7 1.1(5) . .
N2 C1 C2 C3 0.2(5) . .
C7 C1 C2 C3 178.7(3) . .
C1 C2 C3 C4 0.2(5) . .
N2 C5 C4 C3 0.5(5) . .
C6 C5 C4 C3 -179.7(3) . .
C2 C3 C4 C5 -0.5(5) . .
N2 C1 C7 C8 95.0(4) . .
C2 C1 C7 C8 -83.6(4) . .
N2 C1 C7 C12 -88.9(4) . .
C2 C1 C7 C12 92.5(4) . .
C12 C7 C8 C9 -0.9(6) . .
C1 C7 C8 C9 175.1(4) . .
C12 C7 C8 C15 178.1(4) . .
C1 C7 C8 C15 -5.8(6) . .
C7 C8 C9 C10 0.0(8) . .
C15 C8 C9 C10 -179.0(5) . .
C8 C9 C10 C11 0.5(9) . .
C8 C9 C10 C18 175.1(6) . .
C19 C18 C10 C9 81.7(8) . .
C20 C18 C10 C9 -42.7(9) . .
C19 C18 C10 C11 -103.8(7) . .
C20 C18 C10 C11 131.9(7) . .
C9 C10 C11 C12 -0.1(9) . .
C18 C10 C11 C12 -174.9(5) . .
C10 C11 C12 C7 -0.7(7) . .
C10 C11 C12 C13 179.5(5) . .
C8 C7 C12 C11 1.2(6) . .
C1 C7 C12 C11 -174.8(3) . .
C8 C7 C12 C13 -179.0(3) . .
C1 C7 C12 C13 5.0(5) . .
C11 C12 C13 C27 -40.1(5) . .
C7 C12 C13 C27 140.1(3) . .
C11 C12 C13 C14 83.7(4) . .
C7 C12 C13 C14 -96.1(4) . .
C9 C8 C15 C17 51.0(6) . .
C7 C8 C15 C17 -128.0(4) . .
C9 C8 C15 C16 -73.3(5) . .
C7 C8 C15 C16 107.7(4) . .
C6 N1 C21 C22 -7.2(5) . .
Cu1 N1 C21 C22 170.2(2) . .
N1 C21 C22 C24 94.4(4) . 2_876
N1 C21 C22 C23 -86.6(4) . .
C24 C22 C23 C24 0.4(6) 2_876 .
C21 C22 C23 C24 -178.6(3) . .
C22 C24 C23 C22 -0.4(6) 2_876 .
C25 N3 C50 C51 -4(7) . .
Cu1 N3 C50 C51 -175(6) . .
